data_7058424
loop_
_publ_author_name
'Tian, Aixiang'
'Fu, Yubo'
'Cui, Hongtao'
'Ying, Jun'
'Yang, Mengle'
'Yang, Yan'
'Wang, Xiuli'

_publ_section_title
;
 A series of metal-organic loops templated by [SiMo12O40]4- and
 [\b-Mo8O26]4- anions by using double chelate ligands: amperometric
 sensoring and selective photocatalytic properties
;
_journal_name_full 'New Journal of Chemistry'
_journal_paper_doi 10.1039/C9NJ02224D
_journal_year 2019
_chemical_formula_sum 'C14 H10 Cu Mo4 N4 O14'
_chemical_formula_weight 905.56
_chemical_name_systematic
; 
 ? 
;
_space_group_IT_number 14
_symmetry_cell_setting monoclinic
_symmetry_space_group_name_Hall '-P 2ybc'
_symmetry_space_group_name_H-M 'P 1 21/c 1'
_atom_sites_solution_hydrogens geom
_atom_sites_solution_primary direct
_atom_sites_solution_secondary difmap
_audit_creation_method SHELXL-97
_audit_update_record
;
2019-01-24 deposited with the CCDC.    2019-05-26 downloaded from the CCDC.
;
_cell_angle_alpha 90.00
_cell_angle_beta 96.3590(10)
_cell_angle_gamma 90.00
_cell_formula_units_Z 4
_cell_length_a 11.6469(4)
_cell_length_b 8.9674(3)
_cell_length_c 21.5330(8)
_cell_measurement_reflns_used 7394
_cell_measurement_temperature 293(2)
_cell_measurement_theta_max 28.41
_cell_measurement_theta_min 1.76
_cell_volume 2235.12(14)
_computing_cell_refinement 'SMART (Bruker, 2001)'
_computing_data_collection 'SMART (Bruker, 2001)'
_computing_data_reduction 'SAINT+ (Bruker, 1999)'
_computing_molecular_graphics 'PLATON (Spek, 2003)'
_computing_publication_material 'SHELXTL (1998)'
_computing_structure_refinement 'SHELXL-97 (Sheldrick, 1997)'
_computing_structure_solution 'SHELXS-97 (Sheldrick, 1990)'
_diffrn_ambient_temperature 293(2)
_diffrn_measured_fraction_theta_full 0.998
_diffrn_measured_fraction_theta_max 0.998
_diffrn_measurement_device_type 'CCD area detector'
_diffrn_measurement_method 'phi and omega scans'
_diffrn_radiation_monochromator graphite
_diffrn_radiation_source 'fine-focus sealed tube'
_diffrn_radiation_type MoK\a
_diffrn_radiation_wavelength 0.71073
_diffrn_reflns_av_R_equivalents 0.0260
_diffrn_reflns_av_sigmaI/netI 0.0245
_diffrn_reflns_limit_h_max 15
_diffrn_reflns_limit_h_min -10
_diffrn_reflns_limit_k_max 10
_diffrn_reflns_limit_k_min -12
_diffrn_reflns_limit_l_max 27
_diffrn_reflns_limit_l_min -28
_diffrn_reflns_number 16204
_diffrn_reflns_theta_full 28.41
_diffrn_reflns_theta_max 28.41
_diffrn_reflns_theta_min 1.76
_exptl_absorpt_coefficient_mu 3.200
_exptl_absorpt_correction_T_max 0.599
_exptl_absorpt_correction_T_min 0.550
_exptl_absorpt_correction_type multi-scan
_exptl_absorpt_process_details SADABS
_exptl_crystal_colour green
_exptl_crystal_density_diffrn 2.691
_exptl_crystal_density_method 'not measured'
_exptl_crystal_description block
_exptl_crystal_F_000 1724
_exptl_crystal_size_max 0.19
_exptl_crystal_size_mid 0.18
_exptl_crystal_size_min 0.16
_refine_diff_density_max 0.974
_refine_diff_density_min -0.485
_refine_diff_density_rms 0.100
_refine_ls_extinction_method none
_refine_ls_goodness_of_fit_ref 1.025
_refine_ls_hydrogen_treatment mixed
_refine_ls_matrix_type full
_refine_ls_number_parameters 324
_refine_ls_number_reflns 5612
_refine_ls_number_restraints 0
_refine_ls_restrained_S_all 1.025
_refine_ls_R_factor_all 0.0303
_refine_ls_R_factor_gt 0.0228
_refine_ls_shift/su_max 0.006
_refine_ls_shift/su_mean 0.000
_refine_ls_structure_factor_coef Fsqd
_refine_ls_weighting_details 'calc w=1/[\s^2^(Fo^2^)+(0.0207P)^2^+3.0015P] where P=(Fo^2^+2Fc^2^)/3'
_refine_ls_weighting_scheme calc
_refine_ls_wR_factor_gt 0.0503
_refine_ls_wR_factor_ref 0.0529
_reflns_number_gt 4830
_reflns_number_total 5624
_reflns_threshold_expression >2sigma(I)
_cod_data_source_file c9nj02224d2.cif
_cod_data_source_block 3
_cod_original_sg_symbol_H-M ' P 21/c '
_cod_database_code 7058424

loop_
_symmetry_equiv_pos_as_xyz
'x, y, z'
'-x, y+1/2, -z+1/2'
'-x, -y, -z'
'x, -y-1/2, z-1/2'

loop_
_atom_site_label
_atom_site_type_symbol
_atom_site_fract_x
_atom_site_fract_y
_atom_site_fract_z
_atom_site_U_iso_or_equiv
_atom_site_adp_type
_atom_site_occupancy
_atom_site_symmetry_multiplicity
_atom_site_calc_flag
_atom_site_refinement_flags
Mo1 Mo -0.03311(2) 0.66085(3) 0.613051(11) 0.01766(6) Uani 1 1 d .
Cu1 Cu 0.29857(3) 0.95072(4) 0.680880(15) 0.01739(7) Uani 1 1 d .
N1 N 0.43790(19) 0.8233(3) 0.71278(10) 0.0179(5) Uani 1 1 d .
O1 O 0.26411(17) 0.7426(2) 0.61805(10) 0.0249(4) Uani 1 1 d .
C1 C 0.1233(2) 0.8466(3) 0.76031(13) 0.0232(6) Uani 1 1 d .
H10 H 0.0734 0.9145 0.7387 0.028 Uiso 1 1 calc R
Mo2 Mo 0.034420(19) 0.32862(3) 0.536716(10) 0.01516(5) Uani 1 1 d .
N2 N 0.23532(19) 0.8508(3) 0.75224(10) 0.0180(5) Uani 1 1 d .
C2 C 0.5437(3) 0.7359(4) 0.97552(14) 0.0299(7) Uani 1 1 d .
H9 H 0.5169 0.7971 1.0056 0.036 Uiso 1 1 calc R
Mo3 Mo -0.22990(2) 0.43891(3) 0.531371(11) 0.01881(6) Uani 1 1 d .
O1W O 0.15138(17) 1.0558(2) 0.65336(9) 0.0229(4) Uiso 1 1 d .
Mo4 Mo 0.23594(2) 0.55471(3) 0.620571(11) 0.01839(6) Uani 1 1 d .
N4 N 0.62468(19) 0.5543(3) 0.88628(10) 0.0183(5) Uani 1 1 d .
N5 N 0.6164(2) 0.6580(3) 0.76917(11) 0.0220(5) Uiso 1 1 d .
O6 O 0.01202(19) 0.8422(2) 0.61043(10) 0.0282(5) Uani 1 1 d .
O7 O -0.26492(18) 0.2550(2) 0.53009(10) 0.0283(5) Uani 1 1 d .
O8 O -0.01049(18) 0.1505(2) 0.53615(10) 0.0249(4) Uani 1 1 d .
O9 O 0.30344(16) 0.4975(2) 0.54742(9) 0.0223(4) Uani 1 1 d .
O10 O -0.13134(15) 0.6668(2) 0.53098(9) 0.0181(4) Uani 1 1 d .
O11 O 0.14985(17) 0.3316(2) 0.59851(9) 0.0209(4) Uani 1 1 d .
O12 O -0.08002(16) 0.4212(2) 0.58528(8) 0.0178(4) Uani 1 1 d .
O13 O -0.31659(18) 0.5165(3) 0.58125(10) 0.0299(5) Uani 1 1 d .
O14 O -0.13189(19) 0.6613(3) 0.66506(10) 0.0334(5) Uani 1 1 d .
O15 O 0.09515(17) 0.5711(2) 0.65959(9) 0.0218(4) Uani 1 1 d .
O16 O 0.33196(19) 0.4878(3) 0.67909(10) 0.0327(5) Uani 1 1 d .
O17 O -0.08333(15) 0.4169(2) 0.46538(8) 0.0166(4) Uani 1 1 d .
C22 C 0.5309(2) 0.7979(3) 0.68413(14) 0.0244(6) Uani 1 1 d .
H8 H 0.5384 0.8437 0.6460 0.029 Uiso 1 1 calc R
C24 C 0.5062(2) 0.7566(3) 0.91270(14) 0.0240(6) Uani 1 1 d .
H7 H 0.4532 0.8312 0.9001 0.029 Uiso 1 1 calc R
C25 C 0.2694(3) 0.6535(4) 0.82668(14) 0.0260(6) Uani 1 1 d .
H6 H 0.3210 0.5900 0.8496 0.031 Uiso 1 1 calc R
C26 C 0.6596(3) 0.5344(4) 0.94711(13) 0.0265(6) Uani 1 1 d .
H5 H 0.7114 0.4580 0.9590 0.032 Uiso 1 1 calc R
C28 C 0.3088(2) 0.7569(3) 0.78604(12) 0.0177(5) Uani 1 1 d .
C29 C 0.6210(3) 0.6239(4) 0.99253(14) 0.0315(7) Uani 1 1 d .
H4 H 0.6472 0.6084 1.0344 0.038 Uiso 1 1 calc R
C30 C 0.4288(2) 0.7603(3) 0.76888(12) 0.0168(5) Uani 1 1 d .
C32 C 0.0788(3) 0.7452(4) 0.79954(14) 0.0266(7) Uani 1 1 d .
H3 H 0.0001 0.7437 0.8035 0.032 Uiso 1 1 calc R
C33 C 0.5486(2) 0.6652(3) 0.86917(13) 0.0185(5) Uani 1 1 d .
C34 C 0.5273(2) 0.6934(3) 0.80072(12) 0.0175(5) Uani 1 1 d .
C35 C 0.6173(3) 0.7035(4) 0.71036(14) 0.0273(7) Uani 1 1 d .
H2 H 0.6754 0.6722 0.6871 0.033 Uiso 1 1 calc R
C36 C 0.1525(3) 0.6459(4) 0.83279(15) 0.0304(7) Uani 1 1 d .
H1 H 0.1242 0.5753 0.8588 0.037 Uiso 1 1 calc R

loop_
_atom_site_aniso_label
_atom_site_aniso_U_11
_atom_site_aniso_U_22
_atom_site_aniso_U_33
_atom_site_aniso_U_23
_atom_site_aniso_U_13
_atom_site_aniso_U_12
Mo1 0.01835(11) 0.01628(12) 0.01837(11) -0.00430(9) 0.00221(9) -0.00179(9)
Cu1 0.01528(15) 0.01612(17) 0.02032(16) 0.00418(13) -0.00009(12) -0.00071(13)
N1 0.0156(10) 0.0185(12) 0.0193(11) 0.0027(9) 0.0013(8) 0.0008(9)
O1 0.0268(11) 0.0181(11) 0.0288(11) -0.0025(8) -0.0007(8) -0.0052(9)
C1 0.0154(13) 0.0300(17) 0.0239(14) -0.0017(12) 0.0007(11) 0.0047(12)
Mo2 0.01847(11) 0.00977(11) 0.01701(11) 0.00148(8) 0.00091(8) -0.00101(9)
N2 0.0163(11) 0.0185(12) 0.0193(11) 0.0012(9) 0.0021(9) 0.0009(9)
C2 0.0314(16) 0.0324(18) 0.0266(16) -0.0075(13) 0.0068(13) 0.0001(14)
Mo3 0.01617(11) 0.01992(13) 0.02079(12) -0.00171(9) 0.00397(9) -0.00516(9)
Mo4 0.01890(12) 0.01519(12) 0.02001(12) -0.00186(9) -0.00268(9) -0.00081(9)
N4 0.0192(11) 0.0155(11) 0.0195(11) -0.0018(9) -0.0017(9) 0.0017(9)
O6 0.0307(11) 0.0193(11) 0.0328(12) -0.0044(9) -0.0047(9) -0.0042(9)
O7 0.0280(11) 0.0241(12) 0.0329(12) -0.0001(9) 0.0028(9) -0.0088(9)
O8 0.0309(11) 0.0114(10) 0.0326(11) 0.0014(8) 0.0040(9) -0.0053(8)
O9 0.0160(9) 0.0234(10) 0.0268(10) -0.0033(9) -0.0008(8) 0.0015(8)
O10 0.0173(9) 0.0150(9) 0.0218(9) -0.0008(8) 0.0019(7) 0.0006(8)
O11 0.0245(10) 0.0153(10) 0.0220(10) 0.0024(8) -0.0018(8) -0.0008(8)
O12 0.0188(9) 0.0180(10) 0.0170(9) 0.0006(7) 0.0034(7) -0.0034(8)
O13 0.0249(11) 0.0339(13) 0.0323(12) -0.0076(10) 0.0089(9) -0.0065(10)
O14 0.0292(12) 0.0430(14) 0.0296(12) -0.0088(10) 0.0098(9) -0.0031(10)
O15 0.0262(10) 0.0218(11) 0.0171(9) -0.0012(8) 0.0008(8) -0.0021(8)
O16 0.0316(12) 0.0322(13) 0.0315(12) 0.0012(10) -0.0088(9) 0.0044(10)
O17 0.0177(9) 0.0140(9) 0.0179(9) -0.0002(7) 0.0006(7) -0.0031(7)
C22 0.0225(14) 0.0293(16) 0.0219(14) 0.0057(12) 0.0045(11) 0.0035(12)
C24 0.0218(14) 0.0233(16) 0.0270(15) -0.0021(12) 0.0032(11) 0.0055(12)
C25 0.0269(15) 0.0250(16) 0.0265(15) 0.0054(12) 0.0050(12) 0.0013(12)
C26 0.0318(16) 0.0239(16) 0.0226(14) 0.0029(12) -0.0025(12) 0.0039(13)
C28 0.0184(13) 0.0185(14) 0.0164(12) -0.0009(10) 0.0028(10) 0.0005(11)
C29 0.0364(18) 0.0377(19) 0.0197(14) -0.0005(13) -0.0002(12) 0.0025(15)
C30 0.0159(12) 0.0155(13) 0.0189(12) -0.0011(10) 0.0019(10) 0.0010(10)
C32 0.0180(13) 0.0367(18) 0.0261(15) -0.0034(13) 0.0070(11) -0.0032(13)
C33 0.0170(13) 0.0158(13) 0.0221(13) 0.0014(11) -0.0001(10) 0.0011(11)
C34 0.0190(13) 0.0138(13) 0.0197(13) 0.0007(10) 0.0019(10) 0.0017(10)
C35 0.0245(15) 0.0339(18) 0.0251(15) 0.0055(13) 0.0098(12) 0.0063(13)
C36 0.0308(16) 0.0349(19) 0.0271(16) 0.0034(13) 0.0098(13) -0.0077(14)

loop_
_atom_type_symbol
_atom_type_description
_atom_type_scat_dispersion_real
_atom_type_scat_dispersion_imag
_atom_type_scat_source
C C 0.0033 0.0016 'International Tables Vol C Tables 4.2.6.8 and 6.1.1.4'
H H 0.0000 0.0000 'International Tables Vol C Tables 4.2.6.8 and 6.1.1.4'
N N 0.0061 0.0033 'International Tables Vol C Tables 4.2.6.8 and 6.1.1.4'
O O 0.0106 0.0060 'International Tables Vol C Tables 4.2.6.8 and 6.1.1.4'
Cu Cu 0.3201 1.2651 'International Tables Vol C Tables 4.2.6.8 and 6.1.1.4'
Mo Mo -1.6832 0.6857 'International Tables Vol C Tables 4.2.6.8 and 6.1.1.4'

loop_
_geom_angle_atom_site_label_1
_geom_angle_atom_site_label_2
_geom_angle_atom_site_label_3
_geom_angle
_geom_angle_site_symmetry_1
_geom_angle_site_symmetry_3
O14 Mo1 O6 104.66(11) . .
O14 Mo1 O15 101.90(10) . .
O6 Mo1 O15 101.25(9) . .
O14 Mo1 O10 102.75(9) . .
O6 Mo1 O10 95.34(9) . .
O15 Mo1 O10 145.57(8) . .
O14 Mo1 O12 90.88(9) . .
O6 Mo1 O12 162.16(9) . .
O15 Mo1 O12 83.67(8) . .
O10 Mo1 O12 72.31(7) . .
O14 Mo1 O17 162.05(9) . 3_566
O6 Mo1 O17 93.07(9) . 3_566
O15 Mo1 O17 76.84(7) . 3_566
O10 Mo1 O17 72.31(7) . 3_566
O12 Mo1 O17 71.18(6) . 3_566
O1W Cu1 N2 93.60(9) . .
O1W Cu1 N4 90.23(9) . 2_656
N2 Cu1 N4 175.00(9) . 2_656
O1W Cu1 N1 173.24(9) . .
N2 Cu1 N1 80.60(9) . .
N4 Cu1 N1 95.77(9) 2_656 .
O1W Cu1 O1 96.90(8) . .
N2 Cu1 O1 91.91(9) . .
N4 Cu1 O1 90.81(8) 2_656 .
N1 Cu1 O1 79.93(8) . .
O1W Cu1 N5 93.92(8) . 2_656
N2 Cu1 N5 100.29(9) . 2_656
N4 Cu1 N5 76.22(9) 2_656 2_656
N1 Cu1 N5 90.56(9) . 2_656
O1 Cu1 N5 163.15(8) . 2_656
C22 N1 C30 119.6(2) . .
C22 N1 Cu1 126.92(19) . .
C30 N1 Cu1 113.43(17) . .
Mo4 O1 Cu1 142.54(11) . .
N2 C1 C32 122.5(3) . .
O8 Mo2 O11 103.17(10) . .
O8 Mo2 O10 102.77(9) . 3_566
O11 Mo2 O10 96.14(8) . 3_566
O8 Mo2 O12 100.17(9) . .
O11 Mo2 O12 95.52(8) . .
O10 Mo2 O12 151.09(8) 3_566 .
O8 Mo2 O17 100.11(9) . .
O11 Mo2 O17 156.66(8) . .
O10 Mo2 O17 80.18(7) 3_566 .
O12 Mo2 O17 78.67(7) . .
O8 Mo2 O17 175.77(9) . 3_566
O11 Mo2 O17 80.55(8) . 3_566
O10 Mo2 O17 78.64(7) 3_566 3_566
O12 Mo2 O17 77.32(7) . 3_566
O17 Mo2 O17 76.12(7) . 3_566
C1 N2 C28 118.7(2) . .
C1 N2 Cu1 124.33(19) . .
C28 N2 Cu1 115.42(18) . .
C29 C2 C24 119.0(3) . .
O7 Mo3 O13 104.43(11) . .
O7 Mo3 O9 101.14(10) . 3_566
O13 Mo3 O9 101.55(10) . 3_566
O7 Mo3 O12 97.21(9) . .
O13 Mo3 O12 101.98(9) . .
O9 Mo3 O12 145.34(8) 3_566 .
O7 Mo3 O10 164.41(9) . .
O13 Mo3 O10 88.32(9) . .
O9 Mo3 O10 84.70(8) 3_566 .
O12 Mo3 O10 70.96(7) . .
O7 Mo3 O17 95.61(9) . .
O13 Mo3 O17 159.78(9) . .
O9 Mo3 O17 76.76(7) 3_566 .
O12 Mo3 O17 72.36(7) . .
O10 Mo3 O17 71.46(6) . .
O16 Mo4 O1 104.92(11) . .
O16 Mo4 O9 102.70(10) . .
O1 Mo4 O9 98.05(10) . .
O16 Mo4 O15 103.02(10) . .
O1 Mo4 O15 96.52(9) . .
O9 Mo4 O15 145.92(8) . .
O16 Mo4 O11 94.77(9) . .
O1 Mo4 O11 160.26(8) . .
O9 Mo4 O11 78.61(8) . .
O15 Mo4 O11 77.33(8) . .
O16 Mo4 O17 165.11(9) . 3_566
O1 Mo4 O17 89.96(8) . 3_566
O9 Mo4 O17 74.52(7) . 3_566
O15 Mo4 O17 74.85(7) . 3_566
O11 Mo4 O17 70.35(6) . 3_566
C26 N4 C33 118.8(2) . .
C26 N4 Cu1 122.08(19) . 2_646
C33 N4 Cu1 118.21(18) . 2_646
C35 N5 C34 119.8(2) . .
C35 N5 Cu1 129.8(2) . 2_646
C34 N5 Cu1 105.67(18) . 2_646
Mo3 O9 Mo4 118.05(10) 3_566 .
Mo2 O10 Mo1 109.96(9) 3_566 .
Mo2 O10 Mo3 110.29(8) 3_566 .
Mo1 O10 Mo3 101.89(8) . .
Mo2 O11 Mo4 116.70(9) . .
Mo2 O12 Mo3 108.99(9) . .
Mo2 O12 Mo1 112.36(8) . .
Mo3 O12 Mo1 104.28(8) . .
Mo1 O15 Mo4 117.57(10) . .
Mo2 O17 Mo3 92.79(7) . .
Mo2 O17 Mo2 103.88(7) . 3_566
Mo3 O17 Mo2 97.11(7) . 3_566
Mo2 O17 Mo1 91.80(7) . 3_566
Mo3 O17 Mo1 164.22(9) . 3_566
Mo2 O17 Mo1 96.43(6) 3_566 3_566
Mo2 O17 Mo4 163.69(9) . 3_566
Mo3 O17 Mo4 86.14(6) . 3_566
Mo2 O17 Mo4 92.40(6) 3_566 3_566
Mo1 O17 Mo4 85.22(6) 3_566 3_566
N1 C22 C35 120.6(3) . .
C33 C24 C2 119.1(3) . .
C36 C25 C28 119.4(3) . .
N4 C26 C29 121.9(3) . .
N2 C28 C25 121.4(3) . .
N2 C28 C30 114.2(2) . .
C25 C28 C30 123.9(3) . .
C2 C29 C26 119.5(3) . .
N1 C30 C34 118.4(2) . .
N1 C30 C28 113.7(2) . .
C34 C30 C28 127.6(2) . .
C36 C32 C1 119.2(3) . .
N4 C33 C24 121.6(3) . .
N4 C33 C34 115.2(2) . .
C24 C33 C34 122.6(2) . .
N5 C34 C30 119.4(2) . .
N5 C34 C33 114.1(2) . .
C30 C34 C33 126.4(2) . .
N5 C35 C22 119.6(3) . .
C32 C36 C25 118.7(3) . .

loop_
_geom_bond_atom_site_label_1
_geom_bond_atom_site_label_2
_geom_bond_distance
_geom_bond_site_symmetry_2
Mo1 O14 1.692(2) .
Mo1 O6 1.712(2) .
Mo1 O15 1.885(2) .
Mo1 O10 1.9969(19) .
Mo1 O12 2.2806(19) .
Mo1 O17 2.3842(18) 3_566
Cu1 O1W 1.988(2) .
Cu1 N2 1.989(2) .
Cu1 N4 2.010(2) 2_656
Cu1 N1 2.040(2) .
Cu1 O1 2.314(2) .
Cu1 N5 2.314(2) 2_656
N1 C22 1.325(4) .
N1 C30 1.349(3) .
O1 Mo4 1.718(2) .
C1 N2 1.336(3) .
C1 C32 1.381(4) .
Mo2 O8 1.6806(19) .
Mo2 O11 1.7839(19) .
Mo2 O10 1.9405(19) 3_566
Mo2 O12 1.9668(18) .
Mo2 O17 2.0977(18) .
Mo2 O17 2.3539(18) 3_566
N2 C28 1.354(3) .
C2 C29 1.371(5) .
C2 C24 1.387(4) .
Mo3 O7 1.698(2) .
Mo3 O13 1.702(2) .
Mo3 O9 1.9014(19) 3_566
Mo3 O12 1.9928(18) .
Mo3 O10 2.3447(19) .
Mo3 O17 2.3474(18) .
Mo4 O16 1.699(2) .
Mo4 O9 1.907(2) .
Mo4 O15 1.929(2) .
Mo4 O11 2.265(2) .
Mo4 O17 2.4333(18) 3_566
N4 C26 1.340(4) .
N4 C33 1.355(3) .
N4 Cu1 2.010(2) 2_646
N5 C35 1.332(4) .
N5 C34 1.340(3) .
N5 Cu1 2.314(2) 2_646
O9 Mo3 1.9014(19) 3_566
O10 Mo2 1.9403(19) 3_566
O17 Mo2 2.3539(18) 3_566
O17 Mo1 2.3842(18) 3_566
O17 Mo4 2.4333(18) 3_566
C22 C35 1.386(4) .
C24 C33 1.377(4) .
C25 C36 1.383(4) .
C25 C28 1.387(4) .
C26 C29 1.378(4) .
C28 C30 1.485(4) .
C30 C34 1.404(4) .
C32 C36 1.381(5) .
C33 C34 1.489(4) .
